data_4028215
loop_
_publ_author_name
'Tyler T. Adint'
'Gene W. Wong'
'Clark R. Landis'

_publ_contact_author_address
;
Department of Chemistry
University of Wisconsin-Madison
1101 University Ave
Madison, WI  53706
USA
;
_publ_contact_author_email iguzei@chem.wisc.edu
_publ_contact_author_fax 608-262-0381
_publ_contact_author_name
;
Guzei, Ilia A. 
;
_publ_contact_author_phone 608-263-4694
_publ_section_title
;
 Libraries of Bisdiazaphospholanes and Optimization of Rhodium-Catalyzed
 Enantioselective Hydroformylation
;
_journal_name_full 'Journal of Organic Chemistry'
_journal_page_first 4231
_journal_page_last 4238
_journal_paper_doi 10.1021/jo400525w
_journal_volume 78
_journal_year 2013
_chemical_formula_moiety 'C50 H50 N4 O15 P2'
_chemical_formula_sum 'C50 H50 N4 O15 P2'
_chemical_formula_weight 1008.88
_chemical_name_systematic
; 
 ? 
;
_space_group_IT_number 14
_symmetry_cell_setting monoclinic
_symmetry_Int_Tables_number 14
_symmetry_space_group_name_Hall '-P 2ybc'
_symmetry_space_group_name_H-M 'P 1 21/c 1'
_atom_sites_solution_hydrogens geom
_atom_sites_solution_primary direct
_atom_sites_solution_secondary difmap
_audit_creation_method
;
manual editing of the CIF file 
created by SHELXTL Ver. 6.10
and processed with modiCIfer-03272007. 
;
_audit_update_record
;
2008-04-02 # Formatted by publCIF
;
_cell_angle_alpha 90.00
_cell_angle_beta 95.2000(10)
_cell_angle_gamma 90.00
_cell_formula_units_Z 4
_cell_length_a 21.5297(4)
_cell_length_b 12.2669(3)
_cell_length_c 18.5384(4)
_cell_measurement_reflns_used 9032
_cell_measurement_temperature 102(2)
_cell_measurement_theta_max 69.1671
_cell_measurement_theta_min 4.1521
_cell_volume 4875.89(18)
_computing_cell_refinement 'SAINT Ver. 7.24A (Bruker-AXS, 2007)'
_computing_data_collection 'APEX2 Ver. 2.1-4 (Bruker-AXS, 2007)'
_computing_data_reduction 'SAINT Ver. 7.24A'
_computing_molecular_graphics SHELXTL
_computing_publication_material SHELXTL
_computing_structure_refinement SHELXTL
_computing_structure_solution 'SHELXTL (Sheldrick, 2008)'
_diffrn_ambient_temperature 102(2)
_diffrn_measured_fraction_theta_full 0.973
_diffrn_measured_fraction_theta_max 0.973
_diffrn_measurement_device_type 'Bruker SMART APEX2 area detector'
_diffrn_measurement_method '0.50\% \w and 0.5 \% \f scans'
_diffrn_radiation_monochromator graphite
_diffrn_radiation_source 'fine-focus sealed tube'
_diffrn_radiation_type Cu-K\a
_diffrn_radiation_wavelength 1.54178
_diffrn_reflns_av_R_equivalents 0.0211
_diffrn_reflns_av_sigmaI/netI 0.0112
_diffrn_reflns_limit_h_max 25
_diffrn_reflns_limit_h_min -26
_diffrn_reflns_limit_k_max 14
_diffrn_reflns_limit_k_min -14
_diffrn_reflns_limit_l_max 22
_diffrn_reflns_limit_l_min -22
_diffrn_reflns_number 77061
_diffrn_reflns_theta_full 69.94
_diffrn_reflns_theta_max 69.94
_diffrn_reflns_theta_min 2.06
_exptl_absorpt_coefficient_mu 1.439
_exptl_absorpt_correction_T_max 0.6560
_exptl_absorpt_correction_T_min 0.5968
_exptl_absorpt_correction_type multi-scan
_exptl_absorpt_process_details
;
SADABS  (Bruker-AXS, 2007)
;
_exptl_crystal_colour colourless
_exptl_crystal_density_diffrn 1.374
_exptl_crystal_description block
_exptl_crystal_F_000 2112
_exptl_crystal_size_max 0.40
_exptl_crystal_size_mid 0.38
_exptl_crystal_size_min 0.32
_refine_diff_density_max 1.939
_refine_diff_density_min -0.562
_refine_diff_density_rms 0.061
_refine_ls_extinction_method none
_refine_ls_goodness_of_fit_ref 1.049
_refine_ls_hydrogen_treatment constr
_refine_ls_matrix_type full
_refine_ls_number_parameters 584
_refine_ls_number_reflns 8980
_refine_ls_number_restraints 18
_refine_ls_restrained_S_all 1.055
_refine_ls_R_factor_all 0.0531
_refine_ls_R_factor_gt 0.0512
_refine_ls_shift/su_max 0.001
_refine_ls_shift/su_mean 0.000
_refine_ls_structure_factor_coef Fsqd
_refine_ls_weighting_details 'calc w=1/[\s^2^(Fo^2^)+(0.0789P)^2^+4.6039P] where P=(Fo^2^+2Fc^2^)/3'
_refine_ls_weighting_scheme calc
_refine_ls_wR_factor_gt 0.1375
_refine_ls_wR_factor_ref 0.1392
_reflns_number_gt 8392
_reflns_number_total 8980
_reflns_threshold_expression I>2\s(I)
_cod_data_source_file jo400525w_si_002.cif
_cod_data_source_block landis20
_cod_original_sg_symbol_Hall '-P 2ybc     '
_cod_original_sg_symbol_H-M 'P 1 21/c 1 '
_cod_database_code 4028215

loop_
_symmetry_equiv_pos_as_xyz
'x, y, z'
'-x, y+1/2, -z+1/2'
'-x, -y, -z'
'x, -y-1/2, z-1/2'

loop_
_atom_site_label
_atom_site_type_symbol
_atom_site_fract_x
_atom_site_fract_y
_atom_site_fract_z
_atom_site_U_iso_or_equiv
_atom_site_adp_type
_atom_site_occupancy
_atom_site_symmetry_multiplicity
_atom_site_calc_flag
_atom_site_refinement_flags
_atom_site_disorder_assembly
_atom_site_disorder_group
P1 P 0.21729(2) 0.13912(4) 0.33889(2) 0.01882(13) Uani 1 1 d . . .
P2 P 0.29905(2) -0.00831(4) 0.24684(2) 0.01763(12) Uani 1 1 d . . .
O1 O 0.32598(12) 0.2801(2) 0.13326(11) 0.0672(7) Uani 1 1 d . . .
O2 O 0.24155(9) 0.28991(15) 0.19239(8) 0.0404(4) Uani 1 1 d . . .
H2O H 0.2238 0.2834 0.1504 0.061 Uiso 1 1 calc R . .
O3 O 0.24186(7) 0.50942(12) 0.36945(8) 0.0304(3) Uani 1 1 d . . .
O4 O 0.18174(8) 0.21959(14) 0.56511(8) 0.0385(4) Uani 1 1 d . . .
O9 O 0.43399(7) -0.27754(12) 0.27475(9) 0.0298(3) Uani 1 1 d . . .
O10 O 0.19236(7) -0.32373(13) 0.18816(9) 0.0359(4) Uani 1 1 d . . .
N1 N 0.22774(8) 0.33663(13) 0.40511(8) 0.0207(3) Uani 1 1 d . . .
N2 N 0.19892(8) 0.26515(13) 0.45202(8) 0.0217(3) Uani 1 1 d . . .
N3 N 0.34002(7) -0.21330(13) 0.23632(9) 0.0205(3) Uani 1 1 d . . .
N4 N 0.27443(7) -0.22516(13) 0.23098(9) 0.0226(3) Uani 1 1 d . . .
C1 C 0.30228(13) 0.28704(18) 0.18975(12) 0.0360(5) Uani 1 1 d . . .
C2 C 0.33955(11) 0.29373(17) 0.26202(13) 0.0316(5) Uani 1 1 d . . .
C3 C 0.40412(12) 0.2993(2) 0.25923(16) 0.0459(7) Uani 1 1 d . . .
H3 H 0.4207 0.2996 0.2134 0.055 Uiso 1 1 calc R . .
C4 C 0.44448(12) 0.3043(2) 0.32148(19) 0.0545(8) Uani 1 1 d . . .
H4 H 0.4882 0.3079 0.3184 0.065 Uiso 1 1 calc R . .
C5 C 0.42071(11) 0.3040(2) 0.38784(17) 0.0492(7) Uani 1 1 d . . .
H5 H 0.4482 0.3071 0.4309 0.059 Uiso 1 1 calc R . .
C6 C 0.35671(10) 0.2990(2) 0.39217(13) 0.0343(5) Uani 1 1 d . . .
H6A H 0.3409 0.2989 0.4384 0.041 Uiso 1 1 calc R . .
C7 C 0.31531(9) 0.29431(16) 0.33019(11) 0.0249(4) Uani 1 1 d . . .
C8 C 0.24610(9) 0.28513(15) 0.33890(10) 0.0200(4) Uani 1 1 d . . .
H8 H 0.2232 0.3231 0.2968 0.024 Uiso 1 1 calc R . .
C9 C 0.22540(9) 0.44669(16) 0.41488(11) 0.0230(4) Uani 1 1 d . . .
C10 C 0.20658(10) 0.47827(18) 0.48859(12) 0.0282(4) Uani 1 1 d . . .
H10A H 0.1605 0.4820 0.4872 0.034 Uiso 1 1 calc R . .
H10B H 0.2236 0.5511 0.5022 0.034 Uiso 1 1 calc R . .
C11 C 0.23149(10) 0.39401(18) 0.54471(11) 0.0291(5) Uani 1 1 d . . .
H11A H 0.2775 0.3898 0.5462 0.035 Uiso 1 1 calc R . .
H11B H 0.2202 0.4151 0.5934 0.035 Uiso 1 1 calc R . .
C12 C 0.20314(10) 0.28542(18) 0.52343(11) 0.0270(4) Uani 1 1 d . . .
C13 C 0.16858(9) 0.16984(16) 0.41537(10) 0.0214(4) Uani 1 1 d . . .
H13 H 0.1713 0.1068 0.4497 0.026 Uiso 1 1 calc R . .
C14 C 0.09999(9) 0.19136(16) 0.39090(11) 0.0246(4) Uani 1 1 d . . .
C15 C 0.08286(10) 0.23391(18) 0.32246(12) 0.0300(5) Uani 1 1 d . . .
H15 H 0.1144 0.2487 0.2911 0.036 Uiso 1 1 calc R . .
C16 C 0.02080(11) 0.2556(2) 0.29827(14) 0.0372(5) Uani 1 1 d . . .
H16 H 0.0105 0.2832 0.2508 0.045 Uiso 1 1 calc R . .
C17 C -0.02535(11) 0.2371(2) 0.34320(15) 0.0398(6) Uani 1 1 d . . .
H17 H -0.0677 0.2522 0.3272 0.048 Uiso 1 1 calc R . .
C18 C -0.00983(10) 0.1965(2) 0.41126(14) 0.0381(5) Uani 1 1 d . . .
H18 H -0.0418 0.1846 0.4425 0.046 Uiso 1 1 calc R . .
C19 C 0.05235(10) 0.17210(18) 0.43607(12) 0.0302(5) Uani 1 1 d . . .
C20 C 0.06231(10) 0.12600(19) 0.51072(13) 0.0311(5) Uani 1 1 d . . .
O5 O 0.03713(8) 0.16517(15) 0.56122(9) 0.0406(4) Uani 1 1 d . . .
O6 O 0.09686(7) 0.03882(13) 0.51681(8) 0.0325(3) Uani 1 1 d . . .
H6O H 0.1074 0.0265 0.5608 0.049 Uiso 1 1 calc R . .
C21 C 0.28143(9) 0.06158(16) 0.38786(10) 0.0214(4) Uani 1 1 d . . .
C22 C 0.29425(10) 0.06359(18) 0.46328(11) 0.0277(4) Uani 1 1 d . . .
H22 H 0.2718 0.1123 0.4912 0.033 Uiso 1 1 calc R . .
C23 C 0.33887(10) -0.00393(19) 0.49794(11) 0.0305(5) Uani 1 1 d . . .
H23 H 0.3466 -0.0018 0.5492 0.037 Uiso 1 1 calc R . .
C24 C 0.37219(10) -0.07445(18) 0.45802(11) 0.0292(5) Uani 1 1 d . . .
H24 H 0.4030 -0.1207 0.4818 0.035 Uiso 1 1 calc R . .
C25 C 0.36057(9) -0.07771(17) 0.38299(11) 0.0248(4) Uani 1 1 d . . .
H25 H 0.3839 -0.1261 0.3559 0.030 Uiso 1 1 calc R . .
C26 C 0.31520(9) -0.01110(15) 0.34673(10) 0.0200(4) Uani 1 1 d . . .
C27 C 0.45297(9) 0.05302(16) 0.16538(11) 0.0235(4) Uani 1 1 d D . .
C28 C 0.41196(9) -0.01557(16) 0.11406(11) 0.0217(4) Uani 1 1 d D . .
O7 O 0.44983(7) 0.05674(13) 0.23011(8) 0.0330(4) Uani 1 1 d D . .
O8 O 0.49427(8) 0.11030(15) 0.13265(9) 0.0406(4) Uani 1 1 d D . .
H8O H 0.5174 0.1448 0.1637 0.061 Uiso 1 1 calc R . .
C29 C 0.41841(10) -0.00654(18) 0.04015(12) 0.0295(5) Uani 1 1 d . . .
H29 H 0.4473 0.0445 0.0240 0.035 Uiso 1 1 calc R . .
C30 C 0.38365(11) -0.07029(19) -0.01010(11) 0.0323(5) Uani 1 1 d . . .
H30 H 0.3880 -0.0622 -0.0604 0.039 Uiso 1 1 calc R . .
C31 C 0.34247(10) -0.14609(18) 0.01388(11) 0.0293(5) Uani 1 1 d . . .
H31 H 0.3188 -0.1912 -0.0200 0.035 Uiso 1 1 calc R . .
C32 C 0.33573(9) -0.15624(17) 0.08714(11) 0.0247(4) Uani 1 1 d . . .
H32 H 0.3073 -0.2086 0.1027 0.030 Uiso 1 1 calc R . .
C33 C 0.36971(8) -0.09142(15) 0.13883(10) 0.0190(4) Uani 1 1 d . . .
C34 C 0.36065(8) -0.10410(15) 0.21874(10) 0.0180(4) Uani 1 1 d . . .
H34 H 0.4010 -0.0881 0.2480 0.022 Uiso 1 1 calc R . .
C35 C 0.37721(9) -0.29366(16) 0.26308(11) 0.0232(4) Uani 1 1 d . . .
C36 C 0.34416(10) -0.39956(17) 0.27429(12) 0.0288(4) Uani 1 1 d . . .
H36A H 0.3262 -0.3984 0.3216 0.035 Uiso 1 1 calc R . .
H36B H 0.3743 -0.4606 0.2747 0.035 Uiso 1 1 calc R . .
C37 C 0.29211(11) -0.41667(17) 0.21345(13) 0.0317(5) Uani 1 1 d . . .
H37A H 0.3106 -0.4261 0.1668 0.038 Uiso 1 1 calc R . .
H37B H 0.2686 -0.4838 0.2230 0.038 Uiso 1 1 calc R . .
C38 C 0.24829(10) -0.32062(17) 0.20830(11) 0.0272(4) Uani 1 1 d . . .
C39 C 0.23964(8) -0.12174(15) 0.22918(10) 0.0198(4) Uani 1 1 d . . .
H39 H 0.2189 -0.1119 0.1791 0.024 Uiso 1 1 calc R . .
C40 C 0.18939(9) -0.12497(17) 0.28102(11) 0.0249(4) Uani 1 1 d . . .
C41 C 0.20209(11) -0.1788(2) 0.34697(12) 0.0365(5) Uani 1 1 d . . .
H41 H 0.2411 -0.2144 0.3572 0.044 Uiso 1 1 calc R . .
C42 C 0.15873(13) -0.1811(3) 0.39785(14) 0.0538(8) Uani 1 1 d . . .
H42 H 0.1679 -0.2184 0.4424 0.065 Uiso 1 1 calc R . .
C43 C 0.10202(13) -0.1288(3) 0.38361(17) 0.0581(9) Uani 1 1 d . . .
H43 H 0.0724 -0.1294 0.4186 0.070 Uiso 1 1 calc R . .
C44 C 0.08878(11) -0.0762(2) 0.31885(17) 0.0454(7) Uani 1 1 d . . .
H44 H 0.0496 -0.0409 0.3094 0.054 Uiso 1 1 calc R . .
C45 C 0.13143(9) -0.07318(18) 0.26642(13) 0.0308(5) Uani 1 1 d D A .
C46 C 0.11319(10) -0.01646(18) 0.19621(16) 0.0381(6) Uani 1 1 d D . .
O11 O 0.14907(17) 0.0059(4) 0.1516(2) 0.0433(6) Uani 0.510(5) 1 d PD A 1
O12 O 0.05466(12) 0.0150(4) 0.2010(3) 0.0433(6) Uani 0.510(5) 1 d PD A 1
H12O H 0.0428 0.0536 0.1649 0.065 Uiso 0.510(5) 1 calc PR A 1
O11A O 0.1373(2) -0.0345(4) 0.14006(18) 0.0433(6) Uani 0.490(5) 1 d PD A 2
O12A O 0.06394(17) 0.0487(4) 0.1880(3) 0.0433(6) Uani 0.490(5) 1 d PD A 2
H12 H 0.0726 0.1039 0.1641 0.065 Uiso 0.490(5) 1 calc PR A 2

loop_
_atom_site_aniso_label
_atom_site_aniso_U_11
_atom_site_aniso_U_22
_atom_site_aniso_U_33
_atom_site_aniso_U_23
_atom_site_aniso_U_13
_atom_site_aniso_U_12
P1 0.0203(2) 0.0220(2) 0.0144(2) -0.00040(17) 0.00269(18) -0.00007(17)
P2 0.0179(2) 0.0189(2) 0.0163(2) 0.00090(16) 0.00264(18) 0.00096(17)
O1 0.0784(15) 0.0921(17) 0.0370(10) -0.0200(10) 0.0374(11) -0.0319(13)
O2 0.0510(10) 0.0546(11) 0.0165(7) -0.0002(7) 0.0087(7) 0.0120(8)
O3 0.0368(8) 0.0262(7) 0.0294(8) 0.0017(6) 0.0089(7) -0.0014(6)
O4 0.0533(10) 0.0469(10) 0.0167(7) -0.0018(6) 0.0114(7) -0.0192(8)
O9 0.0211(7) 0.0288(8) 0.0403(8) 0.0054(6) 0.0059(6) 0.0062(6)
O10 0.0288(8) 0.0340(8) 0.0437(9) -0.0037(7) -0.0030(7) -0.0093(6)
N1 0.0246(8) 0.0243(8) 0.0143(7) 0.0001(6) 0.0068(6) -0.0011(6)
N2 0.0250(8) 0.0248(8) 0.0161(7) 0.0000(6) 0.0064(6) -0.0037(6)
N3 0.0159(7) 0.0210(8) 0.0249(8) 0.0031(6) 0.0043(6) -0.0010(6)
N4 0.0166(8) 0.0208(8) 0.0306(9) 0.0011(7) 0.0032(7) -0.0016(6)
C1 0.0580(15) 0.0249(11) 0.0286(11) -0.0035(9) 0.0230(11) -0.0102(10)
C2 0.0369(12) 0.0221(10) 0.0391(12) -0.0088(9) 0.0210(10) -0.0086(9)
C3 0.0424(14) 0.0370(13) 0.0635(17) -0.0219(12) 0.0340(13) -0.0131(11)
C4 0.0270(12) 0.0532(16) 0.087(2) -0.0374(16) 0.0244(14) -0.0110(11)
C5 0.0262(12) 0.0533(16) 0.0676(18) -0.0316(14) 0.0008(12) -0.0007(11)
C6 0.0243(10) 0.0398(12) 0.0391(12) -0.0146(10) 0.0051(9) -0.0001(9)
C7 0.0251(10) 0.0205(9) 0.0303(10) -0.0062(8) 0.0086(8) -0.0034(8)
C8 0.0230(9) 0.0227(9) 0.0149(8) -0.0009(7) 0.0051(7) -0.0015(7)
C9 0.0199(9) 0.0253(10) 0.0237(10) -0.0015(8) 0.0019(8) 0.0008(7)
C10 0.0274(10) 0.0298(11) 0.0282(11) -0.0078(8) 0.0073(9) 0.0002(8)
C11 0.0332(11) 0.0362(12) 0.0185(9) -0.0053(8) 0.0060(8) -0.0059(9)
C12 0.0276(10) 0.0353(11) 0.0189(9) -0.0027(8) 0.0062(8) -0.0027(8)
C13 0.0232(9) 0.0230(9) 0.0187(9) 0.0003(7) 0.0051(8) -0.0019(7)
C14 0.0214(9) 0.0238(10) 0.0293(10) -0.0010(8) 0.0058(8) -0.0016(8)
C15 0.0256(10) 0.0305(11) 0.0341(11) 0.0059(9) 0.0038(9) 0.0001(8)
C16 0.0289(11) 0.0405(13) 0.0410(13) 0.0102(10) -0.0036(10) -0.0004(10)
C17 0.0231(11) 0.0450(14) 0.0505(15) 0.0090(11) -0.0016(10) -0.0005(10)
C18 0.0223(10) 0.0433(13) 0.0503(14) 0.0046(11) 0.0114(10) -0.0019(9)
C19 0.0266(10) 0.0326(11) 0.0320(11) 0.0011(9) 0.0064(9) -0.0027(9)
C20 0.0225(10) 0.0369(12) 0.0348(12) 0.0055(9) 0.0073(9) -0.0031(9)
O5 0.0318(8) 0.0566(11) 0.0356(9) 0.0099(8) 0.0141(7) 0.0086(8)
O6 0.0360(8) 0.0366(8) 0.0252(7) 0.0073(6) 0.0042(7) -0.0051(7)
C21 0.0205(9) 0.0242(9) 0.0194(9) 0.0025(7) 0.0011(7) -0.0003(7)
C22 0.0283(10) 0.0361(11) 0.0188(9) -0.0014(8) 0.0027(8) 0.0029(9)
C23 0.0303(11) 0.0435(13) 0.0174(9) 0.0036(8) -0.0004(8) 0.0000(9)
C24 0.0252(10) 0.0363(12) 0.0251(10) 0.0081(9) -0.0031(8) 0.0014(9)
C25 0.0229(9) 0.0278(10) 0.0237(10) 0.0019(8) 0.0019(8) 0.0012(8)
C26 0.0196(9) 0.0232(9) 0.0173(9) 0.0018(7) 0.0019(7) -0.0033(7)
C27 0.0223(9) 0.0246(10) 0.0243(10) 0.0005(8) 0.0052(8) -0.0039(8)
C28 0.0196(9) 0.0249(10) 0.0210(9) 0.0003(7) 0.0039(8) -0.0005(7)
O7 0.0391(9) 0.0360(8) 0.0243(8) -0.0042(6) 0.0061(6) -0.0169(7)
O8 0.0383(9) 0.0543(11) 0.0303(8) -0.0046(7) 0.0095(7) -0.0270(8)
C29 0.0293(11) 0.0349(11) 0.0251(10) 0.0030(8) 0.0078(9) -0.0049(9)
C30 0.0381(12) 0.0406(12) 0.0188(10) -0.0026(9) 0.0054(9) -0.0013(10)
C31 0.0317(11) 0.0321(11) 0.0236(10) -0.0062(8) -0.0003(9) -0.0018(9)
C32 0.0244(10) 0.0244(10) 0.0255(10) -0.0017(8) 0.0032(8) -0.0035(8)
C33 0.0172(8) 0.0194(9) 0.0207(9) -0.0004(7) 0.0024(7) 0.0029(7)
C34 0.0166(8) 0.0176(9) 0.0202(9) 0.0012(7) 0.0043(7) -0.0006(7)
C35 0.0231(10) 0.0235(10) 0.0239(9) 0.0019(7) 0.0074(8) 0.0045(8)
C36 0.0311(11) 0.0219(10) 0.0342(11) 0.0064(8) 0.0083(9) 0.0022(8)
C37 0.0378(12) 0.0223(10) 0.0360(12) 0.0001(9) 0.0088(10) -0.0051(9)
C38 0.0293(11) 0.0259(10) 0.0270(10) 0.0002(8) 0.0059(9) -0.0050(8)
C39 0.0160(8) 0.0218(9) 0.0217(9) -0.0010(7) 0.0018(7) -0.0007(7)
C40 0.0204(9) 0.0273(10) 0.0276(10) -0.0056(8) 0.0051(8) -0.0076(8)
C41 0.0295(11) 0.0549(15) 0.0258(11) 0.0002(10) 0.0058(9) -0.0132(10)
C42 0.0465(16) 0.086(2) 0.0312(13) -0.0039(13) 0.0149(12) -0.0330(15)
C43 0.0416(15) 0.086(2) 0.0521(17) -0.0332(16) 0.0335(14) -0.0348(15)
C44 0.0252(11) 0.0474(15) 0.0664(18) -0.0291(13) 0.0190(12) -0.0143(10)
C45 0.0184(9) 0.0281(11) 0.0468(13) -0.0132(9) 0.0085(9) -0.0073(8)
C46 0.0201(10) 0.0254(11) 0.0686(17) -0.0023(10) 0.0028(11) 0.0019(8)
O11 0.0241(9) 0.0371(18) 0.0693(13) 0.0265(10) 0.0079(8) 0.0027(10)
O12 0.0241(9) 0.0371(18) 0.0693(13) 0.0265(10) 0.0079(8) 0.0027(10)
O11A 0.0241(9) 0.0371(18) 0.0693(13) 0.0265(10) 0.0079(8) 0.0027(10)
O12A 0.0241(9) 0.0371(18) 0.0693(13) 0.0265(10) 0.0079(8) 0.0027(10)

loop_
_atom_type_symbol
_atom_type_description
_atom_type_scat_dispersion_real
_atom_type_scat_dispersion_imag
_atom_type_scat_source
C C 0.0181 0.0091 'International Tables Vol C Tables 4.2.6.8 and 6.1.1.4'
H H 0.0000 0.0000 'International Tables Vol C Tables 4.2.6.8 and 6.1.1.4'
N N 0.0311 0.0180 'International Tables Vol C Tables 4.2.6.8 and 6.1.1.4'
O O 0.0492 0.0322 'International Tables Vol C Tables 4.2.6.8 and 6.1.1.4'
P P 0.2955 0.4335 'International Tables Vol C Tables 4.2.6.8 and 6.1.1.4'

loop_
_geom_angle_atom_site_label_1
_geom_angle_atom_site_label_2
_geom_angle_atom_site_label_3
_geom_angle
_geom_angle_publ_flag
C21 P1 C13 100.15(9) yes
C21 P1 C8 104.86(9) yes
C13 P1 C8 90.89(8) yes
C26 P2 C34 101.08(8) yes
C26 P2 C39 102.78(8) yes
C34 P2 C39 88.58(8) yes
C1 O2 H2O 109.5 ?
C9 N1 N2 120.50(16) ?
C9 N1 C8 123.62(16) ?
N2 N1 C8 114.42(15) ?
C12 N2 N1 119.76(16) ?
C12 N2 C13 126.08(16) ?
N1 N2 C13 114.10(14) ?
C35 N3 N4 120.73(16) ?
C35 N3 C34 125.18(16) ?
N4 N3 C34 113.68(14) ?
C38 N4 N3 119.77(16) ?
C38 N4 C39 122.93(16) ?
N3 N4 C39 114.57(14) ?
O1 C1 O2 122.3(3) ?
O1 C1 C2 122.9(3) ?
O2 C1 C2 114.77(18) ?
C3 C2 C7 118.9(2) ?
C3 C2 C1 115.0(2) ?
C7 C2 C1 126.1(2) ?
C4 C3 C2 121.6(2) ?
C4 C3 H3 119.2 ?
C2 C3 H3 119.2 ?
C5 C4 C3 119.4(2) ?
C5 C4 H4 120.3 ?
C3 C4 H4 120.3 ?
C4 C5 C6 120.2(3) ?
C4 C5 H5 119.9 ?
C6 C5 H5 119.9 ?
C5 C6 C7 121.3(2) ?
C5 C6 H6A 119.4 ?
C7 C6 H6A 119.4 ?
C6 C7 C2 118.6(2) ?
C6 C7 C8 118.52(18) ?
C2 C7 C8 122.80(19) ?
N1 C8 C7 113.52(15) ?
N1 C8 P1 107.10(12) ?
C7 C8 P1 113.24(13) ?
N1 C8 H8 107.6 ?
C7 C8 H8 107.6 ?
P1 C8 H8 107.6 ?
O3 C9 N1 121.16(18) ?
O3 C9 C10 125.63(19) ?
N1 C9 C10 112.97(17) ?
C9 C10 C11 109.62(17) ?
C9 C10 H10A 109.7 ?
C11 C10 H10A 109.7 ?
C9 C10 H10B 109.7 ?
C11 C10 H10B 109.7 ?
H10A C10 H10B 108.2 ?
C12 C11 C10 108.16(17) ?
C12 C11 H11A 110.1 ?
C10 C11 H11A 110.1 ?
C12 C11 H11B 110.1 ?
C10 C11 H11B 110.1 ?
H11A C11 H11B 108.4 ?
O4 C12 N2 120.01(19) ?
O4 C12 C11 125.51(18) ?
N2 C12 C11 114.37(18) ?
N2 C13 C14 112.07(16) ?
N2 C13 P1 104.64(12) ?
C14 C13 P1 113.67(13) ?
N2 C13 H13 108.8 ?
C14 C13 H13 108.8 ?
P1 C13 H13 108.8 ?
C15 C14 C19 117.42(19) ?
C15 C14 C13 120.34(18) ?
C19 C14 C13 122.23(18) ?
C14 C15 C16 122.1(2) ?
C14 C15 H15 118.9 ?
C16 C15 H15 118.9 ?
C17 C16 C15 119.9(2) ?
C17 C16 H16 120.1 ?
C15 C16 H16 120.1 ?
C18 C17 C16 119.3(2) ?
C18 C17 H17 120.3 ?
C16 C17 H17 120.3 ?
C17 C18 C19 121.6(2) ?
C17 C18 H18 119.2 ?
C19 C18 H18 119.2 ?
C14 C19 C18 119.6(2) ?
C14 C19 C20 124.5(2) ?
C18 C19 C20 115.9(2) ?
O5 C20 O6 123.1(2) ?
O5 C20 C19 121.7(2) ?
O6 C20 C19 115.1(2) ?
C20 O6 H6O 109.5 ?
C22 C21 C26 118.97(18) ?
C22 C21 P1 123.55(15) ?
C26 C21 P1 117.20(14) ?
C23 C22 C21 121.3(2) ?
C23 C22 H22 119.4 ?
C21 C22 H22 119.4 ?
C24 C23 C22 119.96(19) ?
C24 C23 H23 120.0 ?
C22 C23 H23 120.0 ?
C23 C24 C25 119.91(19) ?
C23 C24 H24 120.0 ?
C25 C24 H24 120.0 ?
C24 C25 C26 121.21(19) ?
C24 C25 H25 119.4 ?
C26 C25 H25 119.4 ?
C25 C26 C21 118.66(17) ?
C25 C26 P2 123.42(15) ?
C21 C26 P2 117.87(14) ?
O7 C27 O8 122.39(18) ?
O7 C27 C28 124.70(18) ?
O8 C27 C28 112.91(17) ?
C29 C28 C33 119.88(18) ?
C29 C28 C27 118.32(18) ?
C33 C28 C27 121.73(17) ?
C27 O8 H8O 109.5 ?
C30 C29 C28 121.4(2) ?
C30 C29 H29 119.3 ?
C28 C29 H29 119.3 ?
C29 C30 C31 119.10(19) ?
C29 C30 H30 120.5 ?
C31 C30 H30 120.5 ?
C32 C31 C30 120.13(19) ?
C32 C31 H31 119.9 ?
C30 C31 H31 119.9 ?
C31 C32 C33 121.73(19) ?
C31 C32 H32 119.1 ?
C33 C32 H32 119.1 ?
C32 C33 C28 117.74(17) ?
C32 C33 C34 120.27(17) ?
C28 C33 C34 121.99(16) ?
N3 C34 C33 112.38(15) ?
N3 C34 P2 105.99(12) ?
C33 C34 P2 111.23(12) ?
N3 C34 H34 109.0 ?
C33 C34 H34 109.0 ?
P2 C34 H34 109.0 ?
O9 C35 N3 119.74(18) ?
O9 C35 C36 125.85(18) ?
N3 C35 C36 114.39(17) ?
C35 C36 C37 109.90(17) ?
C35 C36 H36A 109.7 ?
C37 C36 H36A 109.7 ?
C35 C36 H36B 109.7 ?
C37 C36 H36B 109.7 ?
H36A C36 H36B 108.2 ?
C38 C37 C36 110.60(18) ?
C38 C37 H37A 109.5 ?
C36 C37 H37A 109.5 ?
C38 C37 H37B 109.5 ?
C36 C37 H37B 109.5 ?
H37A C37 H37B 108.1 ?
O10 C38 N4 119.4(2) ?
O10 C38 C37 125.86(19) ?
N4 C38 C37 114.68(18) ?
N4 C39 C40 110.80(16) ?
N4 C39 P2 107.11(12) ?
C40 C39 P2 114.81(13) ?
N4 C39 H39 108.0 ?
C40 C39 H39 108.0 ?
P2 C39 H39 108.0 ?
C41 C40 C45 118.9(2) ?
C41 C40 C39 118.36(19) ?
C45 C40 C39 122.70(19) ?
C42 C41 C40 121.0(3) ?
C42 C41 H41 119.5 ?
C40 C41 H41 119.5 ?
C43 C42 C41 119.9(3) ?
C43 C42 H42 120.1 ?
C41 C42 H42 120.1 ?
C44 C43 C42 119.7(2) ?
C44 C43 H43 120.1 ?
C42 C43 H43 120.1 ?
C43 C44 C45 121.6(3) ?
C43 C44 H44 119.2 ?
C45 C44 H44 119.2 ?
C44 C45 C40 118.9(2) ?
C44 C45 C46 118.7(2) ?
C40 C45 C46 122.4(2) ?
O11 C46 O11A 27.9(2) ?
O11 C46 O12A 109.7(3) ?
O11A C46 O12A 114.1(4) ?
O11 C46 O12 130.2(3) ?
O11A C46 O12 125.9(4) ?
O12A C46 O12 22.88(18) ?
O11 C46 C45 124.4(3) ?
O11A C46 C45 123.9(3) ?
O12A C46 C45 121.6(3) ?
O12 C46 C45 104.7(3) ?
C46 O12 H12O 109.5 ?
C46 O12A H12 109.5 ?

loop_
_geom_bond_atom_site_label_1
_geom_bond_atom_site_label_2
_geom_bond_distance
_geom_bond_publ_flag
P1 C21 1.8464(19) yes
P1 C13 1.8767(19) yes
P1 C8 1.8955(19) yes
P2 C26 1.8534(19) yes
P2 C34 1.8805(19) yes
P2 C39 1.8983(19) yes
O1 C1 1.209(3) ?
O2 C1 1.313(3) ?
O2 H2O 0.8400 ?
O3 C9 1.217(3) ?
O4 C12 1.235(3) ?
O9 C35 1.238(2) ?
O10 C38 1.229(3) ?
N1 C9 1.364(3) ?
N1 N2 1.417(2) ?
N1 C8 1.466(2) ?
N2 C12 1.342(3) ?
N2 C13 1.475(2) ?
N3 C35 1.337(3) ?
N3 N4 1.414(2) ?
N3 C34 1.457(2) ?
N4 C38 1.350(3) ?
N4 C39 1.472(2) ?
C1 C2 1.500(4) ?
C2 C3 1.397(3) ?
C2 C7 1.410(3) ?
C3 C4 1.382(5) ?
C3 H3 0.9500 ?
C4 C5 1.375(4) ?
C4 H4 0.9500 ?
C5 C6 1.389(3) ?
C5 H5 0.9500 ?
C6 C7 1.390(3) ?
C6 H6A 0.9500 ?
C7 C8 1.517(3) ?
C8 H8 1.0000 ?
C9 C10 1.510(3) ?
C10 C11 1.529(3) ?
C10 H10A 0.9900 ?
C10 H10B 0.9900 ?
C11 C12 1.503(3) ?
C11 H11A 0.9900 ?
C11 H11B 0.9900 ?
C13 C14 1.528(3) ?
C13 H13 1.0000 ?
C14 C15 1.390(3) ?
C14 C19 1.402(3) ?
C15 C16 1.396(3) ?
C15 H15 0.9500 ?
C16 C17 1.372(4) ?
C16 H16 0.9500 ?
C17 C18 1.369(4) ?
C17 H17 0.9500 ?
C18 C19 1.408(3) ?
C18 H18 0.9500 ?
C19 C20 1.492(3) ?
C20 O5 1.222(3) ?
C20 O6 1.302(3) ?
O6 H6O 0.8400 ?
C21 C22 1.400(3) ?
C21 C26 1.416(3) ?
C22 C23 1.382(3) ?
C22 H22 0.9500 ?
C23 C24 1.381(3) ?
C23 H23 0.9500 ?
C24 C25 1.391(3) ?
C24 H24 0.9500 ?
C25 C26 1.398(3) ?
C25 H25 0.9500 ?
C27 O7 1.209(2) ?
C27 O8 1.323(2) ?
C27 C28 1.497(3) ?
C28 C29 1.394(3) ?
C28 C33 1.407(3) ?
O8 H8O 0.8400 ?
C29 C30 1.383(3) ?
C29 H29 0.9500 ?
C30 C31 1.386(3) ?
C30 H30 0.9500 ?
C31 C32 1.384(3) ?
C31 H31 0.9500 ?
C32 C33 1.399(3) ?
C32 H32 0.9500 ?
C33 C34 1.520(3) ?
C34 H34 1.0000 ?
C35 C36 1.505(3) ?
C36 C37 1.531(3) ?
C36 H36A 0.9900 ?
C36 H36B 0.9900 ?
C37 C38 1.507(3) ?
C37 H37A 0.9900 ?
C37 H37B 0.9900 ?
C39 C40 1.511(3) ?
C39 H39 1.0000 ?
C40 C41 1.394(3) ?
C40 C45 1.404(3) ?
C41 C42 1.386(4) ?
C41 H41 0.9500 ?
C42 C43 1.383(5) ?
C42 H42 0.9500 ?
C43 C44 1.370(5) ?
C43 H43 0.9500 ?
C44 C45 1.397(3) ?
C44 H44 0.9500 ?
C45 C46 1.497(4) ?
C46 O11 1.213(3) ?
C46 O11A 1.225(3) ?
C46 O12A 1.326(3) ?
C46 O12 1.329(3) ?
O12 H12O 0.8400 ?
O12A H12 0.8400 ?

loop_
_geom_hbond_atom_site_label_D
_geom_hbond_atom_site_label_H
_geom_hbond_atom_site_label_A
_geom_hbond_distance_DH
_geom_hbond_distance_HA
_geom_hbond_distance_DA
_geom_hbond_angle_DHA
_geom_hbond_site_symmetry_A
O2 H2O O4 0.84 1.75 2.586(2) 174.1 4_565
O8 H8O O9 0.84 1.76 2.597(2) 176.9 2_655

loop_
_geom_torsion_atom_site_label_1
_geom_torsion_atom_site_label_2
_geom_torsion_atom_site_label_3
_geom_torsion_atom_site_label_4
_geom_torsion
C9 N1 N2 C12 -40.8(3)
C8 N1 N2 C12 152.50(18)
C9 N1 N2 C13 141.87(18)
C8 N1 N2 C13 -24.9(2)
C35 N3 N4 C38 -41.5(3)
C34 N3 N4 C38 145.51(18)
C35 N3 N4 C39 156.68(17)
C34 N3 N4 C39 -16.3(2)
O1 C1 C2 C3 4.4(3)
O2 C1 C2 C3 -175.2(2)
O1 C1 C2 C7 -175.3(2)
O2 C1 C2 C7 5.1(3)
C7 C2 C3 C4 0.6(4)
C1 C2 C3 C4 -179.1(2)
C2 C3 C4 C5 -0.1(4)
C3 C4 C5 C6 -0.2(4)
C4 C5 C6 C7 0.0(4)
C5 C6 C7 C2 0.5(3)
C5 C6 C7 C8 177.9(2)
C3 C2 C7 C6 -0.8(3)
C1 C2 C7 C6 178.9(2)
C3 C2 C7 C8 -178.1(2)
C1 C2 C7 C8 1.6(3)
C9 N1 C8 C7 72.3(2)
N2 N1 C8 C7 -121.41(17)
C9 N1 C8 P1 -161.93(15)
N2 N1 C8 P1 4.34(18)
C6 C7 C8 N1 29.8(3)
C2 C7 C8 N1 -152.86(18)
C6 C7 C8 P1 -92.6(2)
C2 C7 C8 P1 84.7(2)
C21 P1 C8 N1 -88.84(14)
C13 P1 C8 N1 11.90(13)
C21 P1 C8 C7 37.07(16)
C13 P1 C8 C7 137.81(14)
N2 N1 C9 O3 -169.30(17)
C8 N1 C9 O3 -3.8(3)
N2 N1 C9 C10 15.9(2)
C8 N1 C9 C10 -178.59(17)
O3 C9 C10 C11 -141.2(2)
N1 C9 C10 C11 33.3(2)
C9 C10 C11 C12 -61.0(2)
N1 N2 C12 O4 -175.13(19)
C13 N2 C12 O4 1.9(3)
N1 N2 C12 C11 8.4(3)
C13 N2 C12 C11 -174.62(18)
C10 C11 C12 O4 -136.3(2)
C10 C11 C12 N2 40.0(2)
C12 N2 C13 C14 91.3(2)
N1 N2 C13 C14 -91.54(19)
C12 N2 C13 P1 -145.08(17)
N1 N2 C13 P1 32.08(18)
C21 P1 C13 N2 81.37(13)
C8 P1 C13 N2 -23.91(13)
C21 P1 C13 C14 -156.05(14)
C8 P1 C13 C14 98.67(15)
N2 C13 C14 C15 90.2(2)
P1 C13 C14 C15 -28.2(2)
N2 C13 C14 C19 -88.2(2)
P1 C13 C14 C19 153.39(17)
C19 C14 C15 C16 -0.9(3)
C13 C14 C15 C16 -179.4(2)
C14 C15 C16 C17 1.4(4)
C15 C16 C17 C18 -0.5(4)
C16 C17 C18 C19 -0.8(4)
C15 C14 C19 C18 -0.3(3)
C13 C14 C19 C18 178.1(2)
C15 C14 C19 C20 179.5(2)
C13 C14 C19 C20 -2.1(3)
C17 C18 C19 C14 1.2(4)
C17 C18 C19 C20 -178.6(2)
C14 C19 C20 O5 134.7(2)
C18 C19 C20 O5 -45.5(3)
C14 C19 C20 O6 -48.6(3)
C18 C19 C20 O6 131.2(2)
C13 P1 C21 C22 -17.55(19)
C8 P1 C21 C22 76.10(19)
C13 P1 C21 C26 156.36(15)
C8 P1 C21 C26 -109.98(15)
C26 C21 C22 C23 -0.2(3)
P1 C21 C22 C23 173.64(17)
C21 C22 C23 C24 0.6(3)
C22 C23 C24 C25 -0.3(3)
C23 C24 C25 C26 -0.5(3)
C24 C25 C26 C21 0.8(3)
C24 C25 C26 P2 178.07(16)
C22 C21 C26 C25 -0.5(3)
P1 C21 C26 C25 -174.73(15)
C22 C21 C26 P2 -177.91(15)
P1 C21 C26 P2 7.9(2)
C34 P2 C26 C25 -3.65(18)
C39 P2 C26 C25 87.41(18)
C34 P2 C26 C21 173.60(15)
C39 P2 C26 C21 -95.34(16)
O7 C27 C28 C29 176.1(2)
O8 C27 C28 C29 -4.2(3)
O7 C27 C28 C33 -6.8(3)
O8 C27 C28 C33 172.88(19)
C33 C28 C29 C30 0.5(3)
C27 C28 C29 C30 177.6(2)
C28 C29 C30 C31 -1.2(3)
C29 C30 C31 C32 1.0(3)
C30 C31 C32 C33 0.0(3)
C31 C32 C33 C28 -0.7(3)
C31 C32 C33 C34 179.43(18)
C29 C28 C33 C32 0.5(3)
C27 C28 C33 C32 -176.55(18)
C29 C28 C33 C34 -179.67(18)
C27 C28 C33 C34 3.3(3)
C35 N3 C34 C33 97.0(2)
N4 N3 C34 C33 -90.33(18)
C35 N3 C34 P2 -141.29(16)
N4 N3 C34 P2 31.36(18)
C32 C33 C34 N3 26.9(2)
C28 C33 C34 N3 -152.91(17)
C32 C33 C34 P2 -91.72(19)
C28 C33 C34 P2 88.43(19)
C26 P2 C34 N3 74.00(13)
C39 P2 C34 N3 -28.74(13)
C26 P2 C34 C33 -163.57(13)
C39 P2 C34 C33 93.69(13)
N4 N3 C35 O9 -172.08(17)
C34 N3 C35 O9 0.1(3)
N4 N3 C35 C36 9.6(3)
C34 N3 C35 C36 -178.24(17)
O9 C35 C36 C37 -141.5(2)
N3 C35 C36 C37 36.7(2)
C35 C36 C37 C38 -55.2(2)
N3 N4 C38 O10 -163.68(19)
C39 N4 C38 O10 -3.4(3)
N3 N4 C38 C37 18.8(3)
C39 N4 C38 C37 179.02(18)
C36 C37 C38 O10 -149.5(2)
C36 C37 C38 N4 27.8(3)
C38 N4 C39 C40 65.9(2)
N3 N4 C39 C40 -132.86(16)
C38 N4 C39 P2 -168.15(15)
N3 N4 C39 P2 -6.95(19)
C26 P2 C39 N4 -80.58(14)
C34 P2 C39 N4 20.46(13)
C26 P2 C39 C40 42.91(16)
C34 P2 C39 C40 143.95(15)
N4 C39 C40 C41 37.2(2)
P2 C39 C40 C41 -84.3(2)
N4 C39 C40 C45 -144.91(18)
P2 C39 C40 C45 93.6(2)
C45 C40 C41 C42 -0.4(3)
C39 C40 C41 C42 177.6(2)
C40 C41 C42 C43 -0.4(4)
C41 C42 C43 C44 0.8(4)
C42 C43 C44 C45 -0.4(4)
C43 C44 C45 C40 -0.4(3)
C43 C44 C45 C46 178.6(2)
C41 C40 C45 C44 0.8(3)
C39 C40 C45 C44 -177.13(19)
C41 C40 C45 C46 -178.2(2)
C39 C40 C45 C46 4.0(3)
C44 C45 C46 O11 168.2(4)
C40 C45 C46 O11 -12.9(5)
C44 C45 C46 O11A -158.0(4)
C40 C45 C46 O11A 20.9(4)
C44 C45 C46 O12A 13.8(4)
C40 C45 C46 O12A -167.3(3)
C44 C45 C46 O12 -3.0(4)
C40 C45 C46 O12 175.9(3)

loop_
_platon_squeeze_void_nr
_platon_squeeze_void_average_x
_platon_squeeze_void_average_y
_platon_squeeze_void_average_z
_platon_squeeze_void_volume
_platon_squeeze_void_count_electrons
_platon_squeeze_void_content
1 0.000 0.000 0.000 277 75 ' '
2 0.500 0.000 0.500 172 42 ' '
3 0.778 0.081 0.442 19 0 ' '
4 0.222 -0.081 0.558 19 0 ' '
5 0.500 0.500 0.000 172 42 ' '
6 1.000 0.500 0.500 277 74 ' '
7 0.778 0.419 0.942 19 0 ' '
8 0.222 0.580 0.058 19 0 ' '
